data_7155388
loop_
_publ_author_name
'Zhang, Lijun'
'Zhang, Wenzhong'
'Mei, Haibo'
'Han, Jianlin'
'Soloshonok, Vadim A.'
'Pan, Yi'

_publ_section_title
;
 Catalytic asymmetric aldol addition reactions of 3-fluoro-indolinone
 derived enolates.
;
_journal_issue 2
_journal_name_full 'Organic &amp; biomolecular chemistry'
_journal_page_first 311
_journal_page_last 315
_journal_paper_doi 10.1039/c6ob02454h
_journal_volume 15
_journal_year 2017
_chemical_absolute_configuration ad
_chemical_formula_sum 'C16 H13 Br F N O2'
_chemical_formula_weight 350.18
_space_group_crystal_system triclinic
_space_group_IT_number 1
_space_group_name_Hall 'P 1'
_space_group_name_H-M_alt 'P 1'
_symmetry_space_group_name_Hall 'P 1'
_symmetry_space_group_name_H-M 'P 1'
_atom_sites_solution_hydrogens geom
_audit_creation_method SHELXL-2014/7
_audit_update_record
;
2016-09-30 deposited with the CCDC.
2016-11-25 downloaded from the CCDC.
;
_cell_angle_alpha 96.579(2)
_cell_angle_beta 96.368(2)
_cell_angle_gamma 90.008(2)
_cell_formula_units_Z 4
_cell_length_a 7.9939(5)
_cell_length_b 8.0488(4)
_cell_length_c 22.5543(13)
_cell_measurement_reflns_used 5344
_cell_measurement_temperature 296(2)
_cell_measurement_theta_max 26.52
_cell_measurement_theta_min 2.55
_cell_volume 1432.60(14)
_computing_structure_refinement 'SHELXL-2014/7 (Sheldrick, 2014)'
_diffrn_ambient_temperature 296(2)
_diffrn_measured_fraction_theta_full 0.996
_diffrn_measured_fraction_theta_max 0.996
_diffrn_measurement_device_type 'Bruker APEX-II CCD'
_diffrn_measurement_method '\f and \w scans'
_diffrn_radiation_type MoK\a
_diffrn_radiation_wavelength 0.71073
_diffrn_reflns_av_R_equivalents 0.0303
_diffrn_reflns_av_unetI/netI 0.0700
_diffrn_reflns_Laue_measured_fraction_full 0.996
_diffrn_reflns_Laue_measured_fraction_max 0.996
_diffrn_reflns_limit_h_max 9
_diffrn_reflns_limit_h_min -9
_diffrn_reflns_limit_k_max 8
_diffrn_reflns_limit_k_min -9
_diffrn_reflns_limit_l_max 26
_diffrn_reflns_limit_l_min -26
_diffrn_reflns_number 10475
_diffrn_reflns_point_group_measured_fraction_full 0.694
_diffrn_reflns_point_group_measured_fraction_max 0.694
_diffrn_reflns_theta_full 25.010
_diffrn_reflns_theta_max 25.010
_diffrn_reflns_theta_min 2.548
_exptl_absorpt_coefficient_mu 2.884
_exptl_crystal_density_diffrn 1.624
_exptl_crystal_F_000 704
_exptl_crystal_size_max 0.270
_exptl_crystal_size_mid 0.250
_exptl_crystal_size_min 0.220
_refine_diff_density_max 0.512
_refine_diff_density_min -0.418
_refine_diff_density_rms 0.081
_refine_ls_abs_structure_details
;
 Classical Flack method preferred over Parsons because s.u. lower.
;
_refine_ls_abs_structure_Flack 0.022(8)
_refine_ls_extinction_method none
_refine_ls_goodness_of_fit_ref 1.029
_refine_ls_hydrogen_treatment constr
_refine_ls_matrix_type full
_refine_ls_number_parameters 765
_refine_ls_number_reflns 7048
_refine_ls_number_restraints 3
_refine_ls_restrained_S_all 1.029
_refine_ls_R_factor_all 0.0448
_refine_ls_R_factor_gt 0.0365
_refine_ls_shift/su_max 0.004
_refine_ls_shift/su_mean 0.000
_refine_ls_structure_factor_coef Fsqd
_refine_ls_weighting_details 'w=1/[\s^2^(Fo^2^)+(0.0226P)^2^] where P=(Fo^2^+2Fc^2^)/3'
_refine_ls_weighting_scheme calc
_refine_ls_wR_factor_gt 0.0778
_refine_ls_wR_factor_ref 0.0809
_reflns_Friedel_coverage 0.394
_reflns_Friedel_fraction_full 0.392
_reflns_Friedel_fraction_max 0.392
_reflns_number_gt 6228
_reflns_number_total 7048
_reflns_threshold_expression 'I > 2\s(I)'
_cod_data_source_file c6ob02454h2.cif
_cod_data_source_block 1_a
_cod_depositor_comments 'Adding full bibliography for 7155388.cif.'
_cod_database_code 7155388
_shelx_shelxl_version_number 2014/7
_shelx_space_group_comment
;
The symmetry employed for this shelxl refinement is uniquely defined
by the following loop, which should always be used as a source of
symmetry information in preference to the above space-group names.
They are only intended as comments.
;
_shelx_estimated_absorpt_t_min 0.510
_shelx_estimated_absorpt_t_max 0.570

loop_
_space_group_symop_operation_xyz
'x, y, z'

loop_
_atom_site_label
_atom_site_type_symbol
_atom_site_fract_x
_atom_site_fract_y
_atom_site_fract_z
_atom_site_U_iso_or_equiv
_atom_site_adp_type
_atom_site_occupancy
_atom_site_site_symmetry_order
_atom_site_calc_flag
_atom_site_refinement_flags_posn
_atom_site_refinement_flags_adp
Br1 Br 0.29812(9) 0.36465(7) 0.91013(4) 0.03524(19) Uani 1 1 d . .
Br2 Br 0.70574(10) 0.63235(8) 0.59657(4) 0.0473(2) Uani 1 1 d . .
Br3 Br 0.16326(8) 0.54968(9) 0.40625(4) 0.0411(2) Uani 1 1 d . .
Br4 Br 1.45004(8) 0.95623(9) 0.09883(4) 0.0387(2) Uani 1 1 d . .
C1 C 0.2385(8) 0.5945(7) 0.9131(3) 0.0207(15) Uani 1 1 d . .
C2 C 0.1156(8) 0.6468(8) 0.9487(3) 0.0251(16) Uani 1 1 d . .
H2 H 0.0651 0.5719 0.9699 0.030 Uiso 1 1 calc R U
C3 C 0.0683(8) 0.8116(9) 0.9525(3) 0.0292(17) Uani 1 1 d . .
H3 H -0.0125 0.8489 0.9774 0.035 Uiso 1 1 calc R U
C4 C 0.1394(8) 0.9216(8) 0.9200(3) 0.0263(17) Uani 1 1 d . .
H4 H 0.1071 1.0329 0.9230 0.032 Uiso 1 1 calc R U
C5 C 0.2589(8) 0.8666(7) 0.8828(3) 0.0233(16) Uani 1 1 d . .
H5 H 0.3020 0.9400 0.8591 0.028 Uiso 1 1 calc R U
C6 C 0.3162(8) 0.7020(8) 0.8802(3) 0.0202(15) Uani 1 1 d . .
C7 C 0.4514(9) 0.6488(8) 0.8390(3) 0.0223(15) Uani 1 1 d . .
H7 H 0.4474 0.5267 0.8299 0.027 Uiso 1 1 calc R U
C8 C 0.6291(8) 0.7023(8) 0.8655(3) 0.0215(15) Uani 1 1 d . .
C9 C 0.6667(8) 0.8860(7) 0.8804(3) 0.0200(14) Uani 1 1 d . .
C10 C 0.6242(8) 1.0004(8) 0.9272(3) 0.0246(16) Uani 1 1 d . .
H10 H 0.5600 0.9681 0.9560 0.030 Uiso 1 1 calc R U
C11 C 0.6806(10) 1.1641(9) 0.9295(4) 0.037(2) Uani 1 1 d . .
H11 H 0.6550 1.2422 0.9608 0.044 Uiso 1 1 calc R U
C12 C 0.7735(10) 1.2141(9) 0.8866(4) 0.036(2) Uani 1 1 d . .
H12 H 0.8041 1.3262 0.8883 0.044 Uiso 1 1 calc R U
C13 C 0.8229(9) 1.0988(8) 0.8405(3) 0.0318(18) Uani 1 1 d . .
H13 H 0.8882 1.1299 0.8119 0.038 Uiso 1 1 calc R U
C14 C 0.7670(8) 0.9333(8) 0.8405(3) 0.0210(16) Uani 1 1 d . .
C15 C 0.7473(9) 0.6530(8) 0.8174(3) 0.0256(17) Uani 1 1 d . .
C16 C 0.6364(8) 0.4048(8) 0.5907(3) 0.0246(15) Uani 1 1 d . .
C17 C 0.4892(9) 0.3576(9) 0.5532(3) 0.0337(18) Uani 1 1 d . .
H17 H 0.4298 0.4358 0.5322 0.040 Uiso 1 1 calc R U
C18 C 0.4335(9) 0.1973(10) 0.5477(3) 0.036(2) Uani 1 1 d . .
H18 H 0.3360 0.1652 0.5226 0.043 Uiso 1 1 calc R U
C19 C 0.5209(9) 0.0804(9) 0.5794(3) 0.0332(19) Uani 1 1 d . .
H19 H 0.4814 -0.0295 0.5757 0.040 Uiso 1 1 calc R U
C20 C 0.6673(9) 0.1278(8) 0.6166(3) 0.0268(16) Uani 1 1 d . .
H20 H 0.7242 0.0501 0.6386 0.032 Uiso 1 1 calc R U
C21 C 0.7297(9) 0.2910(8) 0.6213(3) 0.0206(15) Uani 1 1 d . .
C22 C 0.8887(8) 0.3369(8) 0.6634(3) 0.0213(15) Uani 1 1 d . .
H22 H 0.8925 0.4586 0.6738 0.026 Uiso 1 1 calc R U
C23 C 1.0534(8) 0.2832(7) 0.6377(3) 0.0179(14) Uani 1 1 d . .
C24 C 1.0834(8) 0.1018(8) 0.6220(3) 0.0204(15) Uani 1 1 d . .
C25 C 1.0165(8) -0.0108(8) 0.5744(3) 0.0241(16) Uani 1 1 d . .
H25 H 0.9351 0.0216 0.5454 0.029 Uiso 1 1 calc R U
C26 C 1.0753(9) -0.1763(9) 0.5711(3) 0.0323(18) Uani 1 1 d . .
H26 H 1.0327 -0.2546 0.5395 0.039 Uiso 1 1 calc R U
C27 C 1.1951(10) -0.2225(9) 0.6144(4) 0.0321(19) Uani 1 1 d . .
H27 H 1.2284 -0.3336 0.6120 0.038 Uiso 1 1 calc R U
C28 C 1.2676(10) -0.1129(8) 0.6608(3) 0.0286(17) Uani 1 1 d . .
H28 H 1.3498 -0.1459 0.6894 0.034 Uiso 1 1 calc R U
C29 C 1.2114(9) 0.0528(8) 0.6628(3) 0.0212(15) Uani 1 1 d . .
C30 C 1.1998(9) 0.3356(9) 0.6869(3) 0.0288(18) Uani 1 1 d . .
C31 C 1.4220(10) 0.1893(9) 0.7468(3) 0.0367(19) Uani 1 1 d . .
H31A H 1.4490 0.3010 0.7651 0.055 Uiso 1 1 calc R U
H31B H 1.5170 0.1431 0.7284 0.055 Uiso 1 1 calc R U
H31C H 1.3946 0.1215 0.7768 0.055 Uiso 1 1 calc R U
C32 C 0.9310(11) 0.8005(10) 0.7577(3) 0.0372(19) Uani 1 1 d . .
H32A H 0.9935 0.6986 0.7545 0.056 Uiso 1 1 calc R U
H32B H 1.0074 0.8936 0.7692 0.056 Uiso 1 1 calc R U
H32C H 0.8687 0.8132 0.7196 0.056 Uiso 1 1 calc R U
C33 C 0.3935(8) 0.6184(8) 0.4104(3) 0.0248(15) Uani 1 1 d . .
C34 C 0.4413(9) 0.7628(8) 0.4469(3) 0.0263(16) Uani 1 1 d . .
H34 H 0.3630 0.8228 0.4679 0.032 Uiso 1 1 calc R U
C35 C 0.6065(9) 0.8187(8) 0.4522(3) 0.0301(18) Uani 1 1 d . .
H35 H 0.6396 0.9171 0.4765 0.036 Uiso 1 1 calc R U
C36 C 0.7213(9) 0.7279(8) 0.4213(3) 0.0302(18) Uani 1 1 d . .
H36 H 0.8327 0.7646 0.4250 0.036 Uiso 1 1 calc R U
C37 C 0.6721(9) 0.5817(8) 0.3847(3) 0.0231(15) Uani 1 1 d . .
H37 H 0.7510 0.5215 0.3639 0.028 Uiso 1 1 calc R U
C38 C 0.5062(9) 0.5241(8) 0.3785(3) 0.0202(15) Uani 1 1 d . .
C39 C 0.4574(8) 0.3658(8) 0.3362(3) 0.0208(15) Uani 1 1 d . .
H39 H 0.3352 0.3647 0.3256 0.025 Uiso 1 1 calc R U
C40 C 0.5068(8) 0.2018(8) 0.3623(3) 0.0200(15) Uani 1 1 d . .
C41 C 0.6900(8) 0.1727(8) 0.3797(3) 0.0182(14) Uani 1 1 d . .
C42 C 0.8005(8) 0.2405(8) 0.4284(3) 0.0238(16) Uani 1 1 d . .
H42 H 0.7649 0.3215 0.4569 0.029 Uiso 1 1 calc R U
C43 C 0.9645(9) 0.1848(8) 0.4335(3) 0.0303(18) Uani 1 1 d . .
H43 H 1.0398 0.2283 0.4660 0.036 Uiso 1 1 calc R U
C44 C 1.0177(9) 0.0654(9) 0.3911(3) 0.0322(19) Uani 1 1 d . .
H44 H 1.1299 0.0339 0.3945 0.039 Uiso 1 1 calc R U
C45 C 0.9073(9) -0.0095(9) 0.3430(3) 0.0301(17) Uani 1 1 d . .
H45 H 0.9426 -0.0919 0.3149 0.036 Uiso 1 1 calc R U
C46 C 0.7449(8) 0.0445(8) 0.3396(3) 0.0211(15) Uani 1 1 d . .
C47 C 0.4601(9) 0.0550(8) 0.3116(3) 0.0247(16) Uani 1 1 d . .
C48 C 0.6160(10) -0.1694(9) 0.2556(3) 0.0330(19) Uani 1 1 d . .
H48A H 0.5056 -0.2163 0.2430 0.049 Uiso 1 1 calc R U
H48B H 0.6859 -0.2511 0.2737 0.049 Uiso 1 1 calc R U
H48C H 0.6643 -0.1373 0.2215 0.049 Uiso 1 1 calc R U
C49 C 1.2185(8) 1.0221(8) 0.0916(3) 0.0227(15) Uani 1 1 d . .
C50 C 1.1805(9) 1.1509(7) 0.0566(3) 0.0247(16) Uani 1 1 d . .
H50 H 1.2641 1.2023 0.0393 0.030 Uiso 1 1 calc R U
C51 C 1.0157(9) 1.2005(8) 0.0483(3) 0.0321(18) Uani 1 1 d . .
H51 H 0.9865 1.2848 0.0243 0.038 Uiso 1 1 calc R U
C52 C 0.8929(9) 1.1256(8) 0.0754(3) 0.0279(17) Uani 1 1 d . .
H52 H 0.7815 1.1587 0.0691 0.034 Uiso 1 1 calc R U
C53 C 0.9361(8) 1.0008(8) 0.1121(3) 0.0214(15) Uani 1 1 d . .
H53 H 0.8533 0.9537 0.1311 0.026 Uiso 1 1 calc R U
C54 C 1.1022(8) 0.9448(8) 0.1209(3) 0.0192(15) Uani 1 1 d . .
C55 C 1.1442(8) 0.8120(7) 0.1620(3) 0.0192(14) Uani 1 1 d . .
H55 H 1.2661 0.8149 0.1735 0.023 Uiso 1 1 calc R U
C56 C 1.0920(8) 0.6321(8) 0.1358(3) 0.0186(15) Uani 1 1 d . .
C57 C 0.9081(7) 0.5908(8) 0.1190(3) 0.0176(14) Uani 1 1 d . .
C58 C 0.7946(8) 0.6257(8) 0.0710(3) 0.0231(15) Uani 1 1 d . .
H58 H 0.8274 0.6900 0.0425 0.028 Uiso 1 1 calc R U
C59 C 0.6312(8) 0.5632(8) 0.0663(3) 0.0284(18) Uani 1 1 d . .
H59 H 0.5545 0.5850 0.0341 0.034 Uiso 1 1 calc R U
C60 C 0.5809(9) 0.4686(9) 0.1090(4) 0.032(2) Uani 1 1 d . .
H60 H 0.4696 0.4321 0.1060 0.038 Uiso 1 1 calc R U
C61 C 0.6945(9) 0.4274(9) 0.1564(3) 0.0275(17) Uani 1 1 d . .
H61 H 0.6618 0.3632 0.1850 0.033 Uiso 1 1 calc R U
C62 C 0.8573(8) 0.4862(7) 0.1591(3) 0.0172(14) Uani 1 1 d . .
C63 C 1.1411(8) 0.5169(8) 0.1856(3) 0.0220(15) Uani 1 1 d . .
C64 C 0.9905(10) 0.3290(9) 0.2436(3) 0.0337(18) Uani 1 1 d . .
H64A H 1.1020 0.2935 0.2566 0.050 Uiso 1 1 calc R U
H64B H 0.9232 0.2336 0.2259 0.050 Uiso 1 1 calc R U
H64C H 0.9406 0.3826 0.2775 0.050 Uiso 1 1 calc R U
F1 F 0.6712(5) 0.6156(4) 0.91511(16) 0.0250(9) Uani 1 1 d . .
F2 F 1.0657(5) 0.3731(4) 0.58831(15) 0.0248(9) Uani 1 1 d . .
F3 F 0.4115(5) 0.1897(5) 0.40929(16) 0.0266(9) Uani 1 1 d . .
F4 F 1.1851(5) 0.5899(4) 0.08792(16) 0.0245(9) Uani 1 1 d . .
N1 N 0.8171(7) 0.7945(6) 0.8021(2) 0.0220(13) Uani 1 1 d . .
N2 N 1.2788(7) 0.1928(7) 0.7014(2) 0.0229(14) Uani 1 1 d . .
N3 N 0.6039(7) -0.0215(7) 0.2997(2) 0.0237(14) Uani 1 1 d . .
N4 N 0.9994(7) 0.4471(7) 0.1991(2) 0.0244(14) Uani 1 1 d . .
O1 O 0.4222(6) 0.7212(6) 0.78404(19) 0.0281(11) Uani 1 1 d . .
H1 H 0.3859 0.6492 0.7570 0.042 Uiso 1 1 calc R U
O2 O 0.8912(7) 0.2608(5) 0.71732(19) 0.0303(12) Uani 1 1 d . .
H2A H 0.8570 0.3272 0.7435 0.045 Uiso 1 1 calc R U
O3 O 0.5362(6) 0.3647(6) 0.28267(19) 0.0270(11) Uani 1 1 d . .
H3A H 0.4747 0.4093 0.2577 0.040 Uiso 1 1 calc R U
O4 O 1.0629(6) 0.8443(6) 0.21517(19) 0.0274(11) Uani 1 1 d . .
H4A H 1.1279 0.8950 0.2418 0.041 Uiso 1 1 calc R U
O5 O 0.7705(6) 0.5090(6) 0.7953(2) 0.0344(13) Uani 1 1 d . .
O6 O 0.3184(6) 0.0221(6) 0.2884(2) 0.0343(13) Uani 1 1 d . .
O7 O 1.2326(6) 0.4773(6) 0.7092(2) 0.0374(14) Uani 1 1 d . .
O8 O 1.2823(6) 0.5001(6) 0.2090(2) 0.0345(12) Uani 1 1 d . .

loop_
_atom_site_aniso_label
_atom_site_aniso_U_11
_atom_site_aniso_U_22
_atom_site_aniso_U_33
_atom_site_aniso_U_23
_atom_site_aniso_U_13
_atom_site_aniso_U_12
Br1 0.0454(5) 0.0182(3) 0.0468(5) 0.0102(3) 0.0194(4) 0.0046(3)
Br2 0.0471(5) 0.0290(4) 0.0659(6) 0.0230(4) -0.0123(4) 0.0001(3)
Br3 0.0200(4) 0.0422(5) 0.0574(5) -0.0172(4) 0.0112(4) -0.0020(3)
Br4 0.0192(4) 0.0477(5) 0.0545(5) 0.0242(4) 0.0083(4) 0.0004(3)
C1 0.024(4) 0.011(3) 0.025(4) 0.000(3) 0.000(3) 0.001(3)
C2 0.028(4) 0.023(4) 0.025(4) -0.002(3) 0.007(3) -0.007(3)
C3 0.019(4) 0.036(4) 0.031(4) -0.005(3) 0.003(3) 0.004(3)
C4 0.027(4) 0.019(3) 0.030(4) -0.001(3) -0.006(3) 0.005(3)
C5 0.029(4) 0.012(3) 0.028(4) 0.002(3) -0.002(3) -0.004(3)
C6 0.021(4) 0.020(4) 0.019(4) 0.001(3) 0.000(3) -0.004(3)
C7 0.037(4) 0.015(3) 0.014(3) 0.000(2) 0.003(3) -0.006(3)
C8 0.026(4) 0.018(3) 0.022(4) 0.000(3) 0.008(3) 0.003(3)
C9 0.022(4) 0.018(3) 0.019(4) 0.002(3) -0.003(3) 0.000(3)
C10 0.023(4) 0.024(4) 0.024(4) -0.004(3) -0.004(3) 0.006(3)
C11 0.034(4) 0.028(4) 0.039(5) -0.016(3) -0.020(4) 0.014(3)
C12 0.042(5) 0.018(4) 0.047(5) 0.007(3) -0.010(4) 0.002(3)
C13 0.040(5) 0.023(4) 0.033(4) 0.016(3) -0.007(4) -0.004(3)
C14 0.020(3) 0.023(4) 0.017(4) 0.004(3) -0.010(3) 0.005(3)
C15 0.034(4) 0.030(4) 0.013(4) 0.003(3) 0.007(3) 0.004(3)
C16 0.024(4) 0.026(4) 0.026(4) 0.006(3) 0.008(3) -0.001(3)
C17 0.029(4) 0.051(5) 0.021(4) 0.009(3) -0.002(3) 0.005(4)
C18 0.026(4) 0.055(5) 0.023(4) -0.011(4) 0.001(3) -0.006(4)
C19 0.031(4) 0.037(4) 0.031(4) -0.008(3) 0.012(4) -0.010(3)
C20 0.032(4) 0.026(4) 0.023(4) 0.002(3) 0.012(3) 0.003(3)
C21 0.025(4) 0.018(3) 0.021(4) 0.007(3) 0.012(3) 0.004(3)
C22 0.033(4) 0.012(3) 0.019(4) 0.000(2) 0.003(3) 0.006(3)
C23 0.023(3) 0.019(3) 0.012(3) 0.005(2) -0.001(3) -0.004(3)
C24 0.023(4) 0.022(3) 0.017(4) -0.001(3) 0.006(3) 0.003(3)
C25 0.023(4) 0.021(4) 0.027(4) -0.002(3) 0.004(3) -0.004(3)
C26 0.033(4) 0.027(4) 0.037(4) -0.012(3) 0.016(4) -0.007(3)
C27 0.037(5) 0.013(4) 0.049(5) 0.006(3) 0.018(4) -0.002(3)
C28 0.038(4) 0.022(4) 0.030(4) 0.008(3) 0.012(3) 0.002(3)
C29 0.027(4) 0.021(4) 0.018(4) 0.006(3) 0.009(3) -0.002(3)
C30 0.028(4) 0.030(4) 0.026(4) -0.003(3) -0.002(3) 0.001(3)
C31 0.039(5) 0.041(5) 0.028(4) 0.006(3) -0.007(4) 0.012(3)
C32 0.042(5) 0.047(5) 0.024(4) 0.000(3) 0.014(3) -0.008(4)
C33 0.021(4) 0.027(4) 0.028(4) 0.007(3) 0.003(3) -0.002(3)
C34 0.029(4) 0.027(4) 0.023(4) 0.001(3) 0.007(3) 0.005(3)
C35 0.036(4) 0.021(4) 0.031(4) 0.002(3) -0.009(3) -0.003(3)
C36 0.024(4) 0.028(4) 0.038(5) 0.009(3) -0.001(3) -0.006(3)
C37 0.027(4) 0.025(4) 0.019(4) 0.010(3) 0.005(3) 0.004(3)
C38 0.024(4) 0.025(4) 0.012(3) 0.005(3) 0.002(3) 0.002(3)
C39 0.015(3) 0.026(4) 0.020(4) -0.002(3) -0.001(3) 0.005(3)
C40 0.019(4) 0.022(3) 0.017(4) -0.003(3) 0.004(3) 0.000(3)
C41 0.018(3) 0.022(3) 0.016(3) 0.007(2) 0.003(3) -0.003(3)
C42 0.028(4) 0.023(4) 0.019(4) 0.006(3) -0.005(3) -0.002(3)
C43 0.021(4) 0.035(4) 0.034(4) 0.017(3) -0.013(3) -0.013(3)
C44 0.020(4) 0.035(4) 0.047(5) 0.029(4) 0.001(4) -0.001(3)
C45 0.028(4) 0.041(4) 0.025(4) 0.011(3) 0.009(3) 0.008(3)
C46 0.022(4) 0.027(4) 0.017(4) 0.011(3) 0.004(3) -0.003(3)
C47 0.030(4) 0.024(4) 0.018(4) -0.001(3) -0.004(3) -0.005(3)
C48 0.045(5) 0.030(4) 0.021(4) -0.008(3) -0.001(4) 0.006(3)
C49 0.016(3) 0.027(4) 0.024(4) -0.001(3) 0.002(3) 0.000(3)
C50 0.033(4) 0.015(3) 0.025(4) 0.003(3) 0.001(3) -0.007(3)
C51 0.044(5) 0.016(3) 0.033(4) 0.000(3) -0.006(4) 0.004(3)
C52 0.024(4) 0.020(4) 0.037(4) -0.002(3) 0.000(3) 0.006(3)
C53 0.023(4) 0.021(4) 0.020(4) -0.001(3) 0.005(3) 0.000(3)
C54 0.017(4) 0.021(3) 0.017(4) -0.003(3) -0.002(3) -0.005(3)
C55 0.013(3) 0.028(3) 0.018(3) 0.004(3) 0.003(3) -0.007(3)
C56 0.013(3) 0.025(4) 0.018(4) 0.002(3) 0.001(3) 0.000(3)
C57 0.013(3) 0.022(3) 0.017(3) -0.003(2) 0.001(3) 0.002(3)
C58 0.023(4) 0.024(3) 0.020(4) -0.004(3) -0.003(3) 0.008(3)
C59 0.014(4) 0.025(4) 0.040(5) -0.008(3) -0.008(3) 0.005(3)
C60 0.015(4) 0.033(4) 0.045(5) -0.008(4) 0.005(4) 0.000(3)
C61 0.028(4) 0.028(4) 0.027(4) -0.007(3) 0.013(3) -0.002(3)
C62 0.015(3) 0.019(3) 0.016(3) -0.003(2) 0.001(3) -0.002(2)
C63 0.017(4) 0.025(4) 0.024(4) 0.004(3) -0.002(3) -0.003(3)
C64 0.042(5) 0.034(4) 0.025(4) 0.010(3) -0.004(4) -0.010(3)
F1 0.029(2) 0.0236(19) 0.025(2) 0.0081(16) 0.0078(17) 0.0038(16)
F2 0.033(2) 0.0201(19) 0.022(2) 0.0059(14) 0.0009(17) -0.0014(16)
F3 0.023(2) 0.033(2) 0.025(2) 0.0017(16) 0.0101(17) -0.0044(16)
F4 0.023(2) 0.031(2) 0.021(2) 0.0050(16) 0.0082(17) 0.0037(17)
N1 0.030(3) 0.018(3) 0.019(3) 0.003(2) 0.009(3) -0.005(2)
N2 0.026(3) 0.024(3) 0.016(3) 0.002(2) -0.005(3) 0.005(2)
N3 0.023(3) 0.025(3) 0.021(3) -0.005(2) 0.001(3) 0.000(3)
N4 0.030(4) 0.025(3) 0.018(3) 0.004(2) 0.004(3) 0.000(3)
O1 0.035(3) 0.033(3) 0.015(2) -0.0011(19) 0.000(2) -0.014(2)
O2 0.043(3) 0.030(3) 0.018(3) 0.000(2) 0.004(2) 0.010(2)
O3 0.030(3) 0.040(3) 0.013(2) 0.0080(19) 0.005(2) 0.012(2)
O4 0.028(3) 0.037(3) 0.016(2) -0.004(2) 0.005(2) -0.013(2)
O5 0.050(3) 0.018(3) 0.036(3) -0.007(2) 0.021(3) 0.000(2)
O6 0.024(3) 0.041(3) 0.032(3) -0.010(2) -0.010(2) 0.004(2)
O7 0.041(3) 0.021(3) 0.043(3) -0.009(2) -0.013(3) -0.002(2)
O8 0.025(3) 0.041(3) 0.038(3) 0.018(2) -0.006(2) -0.004(2)

loop_
_atom_type_symbol
_atom_type_description
_atom_type_scat_dispersion_real
_atom_type_scat_dispersion_imag
_atom_type_scat_source
C C 0.0033 0.0016 'International Tables Vol C Tables 4.2.6.8 and 6.1.1.4'
H H 0.0000 0.0000 'International Tables Vol C Tables 4.2.6.8 and 6.1.1.4'
N N 0.0061 0.0033 'International Tables Vol C Tables 4.2.6.8 and 6.1.1.4'
O O 0.0106 0.0060 'International Tables Vol C Tables 4.2.6.8 and 6.1.1.4'
F F 0.0171 0.0103 'International Tables Vol C Tables 4.2.6.8 and 6.1.1.4'
Br Br -0.2901 2.4595 'International Tables Vol C Tables 4.2.6.8 and 6.1.1.4'

loop_
_geom_angle_atom_site_label_1
_geom_angle_atom_site_label_2
_geom_angle_atom_site_label_3
_geom_angle
C2 C1 C6 122.3(6)
C2 C1 Br1 116.7(5)
C6 C1 Br1 120.9(5)
C1 C2 C3 119.0(7)
C1 C2 H2 120.5
C3 C2 H2 120.5
C4 C3 C2 120.6(7)
C4 C3 H3 119.7
C2 C3 H3 119.7
C3 C4 C5 119.9(6)
C3 C4 H4 120.0
C5 C4 H4 120.0
C4 C5 C6 120.9(7)
C4 C5 H5 119.6
C6 C5 H5 119.6
C1 C6 C5 117.0(6)
C1 C6 C7 124.2(6)
C5 C6 C7 118.7(6)
O1 C7 C8 105.8(6)
O1 C7 C6 110.8(5)
C8 C7 C6 113.9(5)
O1 C7 H7 108.7
C8 C7 H7 108.7
C6 C7 H7 108.7
F1 C8 C9 111.5(5)
F1 C8 C7 107.6(6)
C9 C8 C7 118.0(5)
F1 C8 C15 110.0(5)
C9 C8 C15 101.7(6)
C7 C8 C15 107.7(5)
C14 C9 C10 120.3(6)
C14 C9 C8 108.3(5)
C10 C9 C8 131.3(7)
C11 C10 C9 117.8(7)
C11 C10 H10 121.1
C9 C10 H10 121.1
C12 C11 C10 121.7(7)
C12 C11 H11 119.2
C10 C11 H11 119.2
C11 C12 C13 121.1(7)
C11 C12 H12 119.4
C13 C12 H12 119.4
C14 C13 C12 115.5(8)
C14 C13 H13 122.2
C12 C13 H13 122.2
C9 C14 C13 123.4(6)
C9 C14 N1 111.9(6)
C13 C14 N1 124.6(7)
O5 C15 N1 126.0(7)
O5 C15 C8 125.0(7)
N1 C15 C8 109.0(5)
C21 C16 C17 121.7(6)
C21 C16 Br2 121.2(5)
C17 C16 Br2 117.1(5)
C18 C17 C16 119.5(7)
C18 C17 H17 120.2
C16 C17 H17 120.2
C17 C18 C19 120.5(6)
C17 C18 H18 119.8
C19 C18 H18 119.8
C18 C19 C20 119.8(7)
C18 C19 H19 120.1
C20 C19 H19 120.1
C19 C20 C21 120.5(7)
C19 C20 H20 119.7
C21 C20 H20 119.7
C16 C21 C20 117.9(6)
C16 C21 C22 123.6(6)
C20 C21 C22 118.3(6)
O2 C22 C21 111.6(6)
O2 C22 C23 105.1(5)
C21 C22 C23 114.7(5)
O2 C22 H22 108.4
C21 C22 H22 108.4
C23 C22 H22 108.4
F2 C23 C24 111.3(5)
F2 C23 C22 106.8(5)
C24 C23 C22 118.9(6)
F2 C23 C30 109.4(5)
C24 C23 C30 102.8(5)
C22 C23 C30 107.4(5)
C25 C24 C29 119.8(6)
C25 C24 C23 131.6(6)
C29 C24 C23 108.4(5)
C24 C25 C26 118.0(6)
C24 C25 H25 121.0
C26 C25 H25 121.0
C27 C26 C25 120.4(6)
C27 C26 H26 119.8
C25 C26 H26 119.8
C28 C27 C26 122.9(7)
C28 C27 H27 118.5
C26 C27 H27 118.5
C27 C28 C29 116.3(6)
C27 C28 H28 121.9
C29 C28 H28 121.9
C24 C29 C28 122.4(6)
C24 C29 N2 110.1(5)
C28 C29 N2 127.4(6)
O7 C30 N2 127.4(6)
O7 C30 C23 125.3(6)
N2 C30 C23 107.3(5)
N2 C31 H31A 109.5
N2 C31 H31B 109.5
H31A C31 H31B 109.5
N2 C31 H31C 109.5
H31A C31 H31C 109.5
H31B C31 H31C 109.5
N1 C32 H32A 109.5
N1 C32 H32B 109.5
H32A C32 H32B 109.5
N1 C32 H32C 109.5
H32A C32 H32C 109.5
H32B C32 H32C 109.5
C34 C33 C38 122.2(7)
C34 C33 Br3 116.9(5)
C38 C33 Br3 120.9(5)
C33 C34 C35 119.8(6)
C33 C34 H34 120.1
C35 C34 H34 120.1
C36 C35 C34 119.5(6)
C36 C35 H35 120.3
C34 C35 H35 120.3
C35 C36 C37 120.4(7)
C35 C36 H36 119.8
C37 C36 H36 119.8
C36 C37 C38 120.9(7)
C36 C37 H37 119.6
C38 C37 H37 119.6
C33 C38 C37 117.3(6)
C33 C38 C39 123.9(6)
C37 C38 C39 118.8(6)
O3 C39 C38 110.4(6)
O3 C39 C40 106.5(5)
C38 C39 C40 114.5(5)
O3 C39 H39 108.4
C38 C39 H39 108.4
C40 C39 H39 108.4
F3 C40 C41 112.2(5)
F3 C40 C39 107.0(5)
C41 C40 C39 117.9(6)
F3 C40 C47 109.9(5)
C41 C40 C47 102.2(5)
C39 C40 C47 107.4(5)
C42 C41 C46 119.2(6)
C42 C41 C40 131.6(6)
C46 C41 C40 109.0(5)
C43 C42 C41 118.6(6)
C43 C42 H42 120.7
C41 C42 H42 120.7
C44 C43 C42 120.7(6)
C44 C43 H43 119.6
C42 C43 H43 119.6
C43 C44 C45 121.7(7)
C43 C44 H44 119.1
C45 C44 H44 119.1
C46 C45 C44 116.5(7)
C46 C45 H45 121.8
C44 C45 H45 121.8
C45 C46 C41 123.0(6)
C45 C46 N3 128.2(6)
C41 C46 N3 108.7(6)
O6 C47 N3 128.5(6)
O6 C47 C40 124.2(6)
N3 C47 C40 107.3(5)
N3 C48 H48A 109.5
N3 C48 H48B 109.5
H48A C48 H48B 109.5
N3 C48 H48C 109.5
H48A C48 H48C 109.5
H48B C48 H48C 109.5
C54 C49 C50 124.1(6)
C54 C49 Br4 120.5(5)
C50 C49 Br4 115.3(5)
C51 C50 C49 118.1(7)
C51 C50 H50 120.9
C49 C50 H50 120.9
C50 C51 C52 120.4(7)
C50 C51 H51 119.8
C52 C51 H51 119.8
C51 C52 C53 120.1(7)
C51 C52 H52 119.9
C53 C52 H52 119.9
C52 C53 C54 121.2(7)
C52 C53 H53 119.4
C54 C53 H53 119.4
C49 C54 C53 116.0(6)
C49 C54 C55 124.5(6)
C53 C54 C55 119.4(6)
O4 C55 C54 110.7(5)
O4 C55 C56 105.4(5)
C54 C55 C56 115.7(5)
O4 C55 H55 108.3
C54 C55 H55 108.3
C56 C55 H55 108.3
F4 C56 C57 111.7(5)
F4 C56 C55 106.7(5)
C57 C56 C55 118.9(5)
F4 C56 C63 109.6(5)
C57 C56 C63 102.2(6)
C55 C56 C63 107.4(5)
C58 C57 C62 119.0(6)
C58 C57 C56 132.4(7)
C62 C57 C56 108.4(5)
C57 C58 C59 119.0(7)
C57 C58 H58 120.5
C59 C58 H58 120.5
C60 C59 C58 120.8(7)
C60 C59 H59 119.6
C58 C59 H59 119.6
C59 C60 C61 121.1(7)
C59 C60 H60 119.5
C61 C60 H60 119.5
C62 C61 C60 117.0(7)
C62 C61 H61 121.5
C60 C61 H61 121.5
C61 C62 C57 122.9(6)
C61 C62 N4 127.5(6)
C57 C62 N4 109.5(5)
O8 C63 N4 127.0(7)
O8 C63 C56 124.8(6)
N4 C63 C56 108.1(5)
N4 C64 H64A 109.5
N4 C64 H64B 109.5
H64A C64 H64B 109.5
N4 C64 H64C 109.5
H64A C64 H64C 109.5
H64B C64 H64C 109.5
C15 N1 C14 108.4(6)
C15 N1 C32 125.7(6)
C14 N1 C32 125.8(6)
C30 N2 C29 110.7(5)
C30 N2 C31 124.1(6)
C29 N2 C31 125.0(6)
C47 N3 C46 112.2(5)
C47 N3 C48 125.1(5)
C46 N3 C48 122.3(6)
C63 N4 C62 111.1(6)
C63 N4 C64 125.6(6)
C62 N4 C64 123.0(6)
C7 O1 H1 109.5
C22 O2 H2A 109.5
C39 O3 H3A 109.5
C55 O4 H4A 109.5

loop_
_geom_bond_atom_site_label_1
_geom_bond_atom_site_label_2
_geom_bond_distance
Br1 C1 1.906(6)
Br2 C16 1.899(7)
Br3 C33 1.911(7)
Br4 C49 1.920(6)
C1 C2 1.373(9)
C1 C6 1.391(10)
C2 C3 1.375(9)
C2 H2 0.9300
C3 C4 1.374(11)
C3 H3 0.9300
C4 C5 1.380(10)
C4 H4 0.9300
C5 C6 1.398(9)
C5 H5 0.9300
C6 C7 1.533(10)
C7 O1 1.425(8)
C7 C8 1.521(9)
C7 H7 0.9800
C8 F1 1.395(8)
C8 C9 1.501(9)
C8 C15 1.535(10)
C9 C14 1.355(10)
C9 C10 1.391(9)
C10 C11 1.386(11)
C10 H10 0.9300
C11 C12 1.378(12)
C11 H11 0.9300
C12 C13 1.403(11)
C12 H12 0.9300
C13 C14 1.405(10)
C13 H13 0.9300
C14 N1 1.420(8)
C15 O5 1.231(7)
C15 N1 1.364(9)
C16 C21 1.379(9)
C16 C17 1.396(9)
C17 C18 1.352(11)
C17 H17 0.9300
C18 C19 1.388(11)
C18 H18 0.9300
C19 C20 1.389(9)
C19 H19 0.9300
C20 C21 1.393(10)
C20 H20 0.9300
C21 C22 1.519(9)
C22 O2 1.422(8)
C22 C23 1.538(9)
C22 H22 0.9800
C23 F2 1.408(7)
C23 C24 1.489(8)
C23 C30 1.545(8)
C24 C25 1.382(8)
C24 C29 1.386(9)
C25 C26 1.409(10)
C25 H25 0.9300
C26 C27 1.373(11)
C26 H26 0.9300
C27 C28 1.365(10)
C27 H27 0.9300
C28 C29 1.404(9)
C28 H28 0.9300
C29 N2 1.411(8)
C30 O7 1.209(8)
C30 N2 1.365(9)
C31 N2 1.451(8)
C31 H31A 0.9600
C31 H31B 0.9600
C31 H31C 0.9600
C32 N1 1.430(10)
C32 H32A 0.9600
C32 H32B 0.9600
C32 H32C 0.9600
C33 C34 1.372(9)
C33 C38 1.387(10)
C34 C35 1.383(10)
C34 H34 0.9300
C35 C36 1.374(10)
C35 H35 0.9300
C36 C37 1.388(9)
C36 H36 0.9300
C37 C38 1.392(10)
C37 H37 0.9300
C38 C39 1.525(8)
C39 O3 1.422(8)
C39 C40 1.540(9)
C39 H39 0.9800
C40 F3 1.384(8)
C40 C41 1.499(9)
C40 C47 1.562(8)
C41 C42 1.390(9)
C41 C46 1.396(9)
C42 C43 1.383(10)
C42 H42 0.9300
C43 C44 1.379(11)
C43 H43 0.9300
C44 C45 1.397(10)
C44 H44 0.9300
C45 C46 1.366(10)
C45 H45 0.9300
C46 N3 1.425(8)
C47 O6 1.210(8)
C47 N3 1.343(9)
C48 N3 1.470(8)
C48 H48A 0.9600
C48 H48B 0.9600
C48 H48C 0.9600
C49 C54 1.384(10)
C49 C50 1.387(9)
C50 C51 1.376(10)
C50 H50 0.9300
C51 C52 1.385(11)
C51 H51 0.9300
C52 C53 1.393(10)
C52 H52 0.9300
C53 C54 1.403(9)
C53 H53 0.9300
C54 C55 1.508(9)
C55 O4 1.425(8)
C55 C56 1.540(8)
C55 H55 0.9800
C56 F4 1.389(7)
C56 C57 1.504(8)
C56 C63 1.555(9)
C57 C58 1.387(9)
C57 C62 1.395(9)
C58 C59 1.388(9)
C58 H58 0.9300
C59 C60 1.386(11)
C59 H59 0.9300
C60 C61 1.394(10)
C60 H60 0.9300
C61 C62 1.378(10)
C61 H61 0.9300
C62 N4 1.429(8)
C63 O8 1.206(8)
C63 N4 1.344(9)
C64 N4 1.466(9)
C64 H64A 0.9600
C64 H64B 0.9600
C64 H64C 0.9600
O1 H1 0.8200
O2 H2A 0.8200
O3 H3A 0.8200
O4 H4A 0.8200
